data_7029013
loop_
_publ_author_name
'Wang, Lingfang'
'Ro\,sca, Sorin-Claudiu'
'Poirier, Valentin'
'Sinbandhit, Sourisak'
'Dorcet, Vincent'
'Roisnel, Thierry'
'Carpentier, Jean-Fran\,cois'
'Sarazin, Yann'

_publ_section_title
;
 Stable divalent germanium, tin and lead amino(ether)-phenolate monomeric
 complexes: structural features, inclusion heterobimetallic complexes, and
 ROP catalysis.
;
_journal_issue 11
_journal_name_full 'Dalton transactions (Cambridge, England : 2003)'
_journal_page_first 4268
_journal_page_last 4286
_journal_paper_doi 10.1039/c3dt51681d
_journal_volume 43
_journal_year 2014
_chemical_compound_source 'synthesis as described'
_chemical_formula_moiety 'C32 H60 F3 Ge Li N2 O8 S Si2'
_chemical_formula_sum 'C32 H60 F3 Ge Li N2 O8 S Si2'
_chemical_formula_weight 825.59
_chemical_name_systematic
;
 ?
;
_space_group_IT_number 2
_symmetry_cell_setting triclinic
_symmetry_Int_Tables_number 2
_symmetry_space_group_name_Hall '-P 1'
_symmetry_space_group_name_H-M 'P -1'
_atom_sites_solution_hydrogens geom
_atom_sites_solution_primary direct
_atom_sites_solution_secondary difmap
_audit_conform_dict_location ftp://ftp.iucr.org/pub/cif_core.dic
_audit_conform_dict_name cif_core.dic
_audit_conform_dict_version 2.4
_audit_creation_date 2012-03-13T08:46:14-00:00
_audit_creation_method 'WinGX routine CIF_UPDATE'
_cell_angle_alpha 97.0250(10)
_cell_angle_beta 100.1770(10)
_cell_angle_gamma 98.1600(10)
_cell_formula_units_Z 2
_cell_length_a 9.1913(2)
_cell_length_b 11.3799(2)
_cell_length_c 21.3025(4)
_cell_measurement_reflns_used 9968
_cell_measurement_temperature 150(2)
_cell_measurement_theta_max 27.3
_cell_measurement_theta_min 2.66
_cell_measurement_wavelength 0.71073
_cell_volume 2145.92(7)
_computing_cell_refinement 'Bruker APEX2 (Bruker, 2006)'
_computing_data_collection 'Bruker APEX2 (Bruker, 2006)'
_computing_data_reduction 'Bruker APEX2 (Bruker, 2006)'
_computing_molecular_graphics 'Ortep-3 for Windows (Farrugia, 1997)'
_computing_publication_material
;
           WinGX publication routines (Farrugia, 1999),
           CRYSCAL (T. Roisnel, local program)
;
_computing_structure_refinement 'SHELXL-97 (Sheldrick, 1997)'
_computing_structure_solution 'SIR97 (Altomare et al., 1999)'
_diffrn_ambient_temperature 150(2)
_diffrn_detector 'CCD plate'
_diffrn_measured_fraction_theta_full 0.991
_diffrn_measured_fraction_theta_max 0.991
_diffrn_measurement_device_type 'APEXII, Bruker-AXS'
_diffrn_measurement_method 'CCD rotation images, thin slices'
_diffrn_radiation_monochromator graphite
_diffrn_radiation_probe x-ray
_diffrn_radiation_type MoK\a
_diffrn_radiation_wavelength 0.71073
_diffrn_reflns_av_R_equivalents 0.0334
_diffrn_reflns_av_unetI/netI 0.0371
_diffrn_reflns_limit_h_max 11
_diffrn_reflns_limit_h_min -11
_diffrn_reflns_limit_k_max 14
_diffrn_reflns_limit_k_min -14
_diffrn_reflns_limit_l_max 27
_diffrn_reflns_limit_l_min -27
_diffrn_reflns_number 34506
_diffrn_reflns_theta_full 27.46
_diffrn_reflns_theta_max 27.46
_diffrn_reflns_theta_min 2.91
_exptl_absorpt_coefficient_mu 0.875
_exptl_absorpt_correction_T_max 0.941
_exptl_absorpt_correction_T_min 0.869
_exptl_absorpt_correction_type multi-scan
_exptl_absorpt_process_details
;
  [Sheldrick, G.M. (2002). SADABS Bruker AXS Inc., Madison, Wisconsin, USA]
;
_exptl_crystal_colour colourless
_exptl_crystal_density_diffrn 1.278
_exptl_crystal_density_method 'not measured'
_exptl_crystal_description block
_exptl_crystal_F_000 872
_exptl_crystal_size_max 0.18
_exptl_crystal_size_mid 0.12
_exptl_crystal_size_min 0.07
_refine_diff_density_max 0.491
_refine_diff_density_min -0.341
_refine_diff_density_rms 0.054
_refine_ls_extinction_method none
_refine_ls_goodness_of_fit_ref 1.032
_refine_ls_hydrogen_treatment constr
_refine_ls_matrix_type full
_refine_ls_number_parameters 463
_refine_ls_number_reflns 9720
_refine_ls_number_restraints 0
_refine_ls_restrained_S_all 1.032
_refine_ls_R_factor_all 0.0448
_refine_ls_R_factor_gt 0.0332
_refine_ls_shift/su_max 0.01
_refine_ls_shift/su_mean 0
_refine_ls_structure_factor_coef Fsqd
_refine_ls_weighting_details 'calc w=1/[\s^2^(Fo^2^)+(0.0351P)^2^+0.8331P] where P=(Fo^2^+2Fc^2^)/3'
_refine_ls_weighting_scheme calc
_refine_ls_wR_factor_gt 0.0763
_refine_ls_wR_factor_ref 0.0813
_reflns_number_gt 8085
_reflns_number_total 9720
_reflns_threshold_expression >2sigma(I)
_cod_data_source_file c3dt51681d.txt
_cod_data_source_block SR34
_cod_database_code 7029013

loop_
_symmetry_equiv_pos_as_xyz
'x, y, z'
'-x, -y, -z'

loop_
_atom_site_label
_atom_site_type_symbol
_atom_site_fract_x
_atom_site_fract_y
_atom_site_fract_z
_atom_site_U_iso_or_equiv
_atom_site_adp_type
_atom_site_occupancy
_atom_site_symmetry_multiplicity
_atom_site_calc_flag
_atom_site_refinement_flags
Si1 Si 0.16423(6) 0.14400(5) 0.36342(2) 0.02575(12) Uani 1 1 d .
Si2 Si 0.23401(7) -0.09750(5) 0.39205(3) 0.03288(14) Uani 1 1 d .
N1 N 0.28223(16) 0.03589(13) 0.36217(7) 0.0220(3) Uani 1 1 d .
C2 C 0.1522(3) 0.2306(2) 0.29401(11) 0.0468(6) Uani 1 1 d .
H2A H 0.2508 0.2774 0.2949 0.07 Uiso 1 1 calc R
H2B H 0.0793 0.285 0.2974 0.07 Uiso 1 1 calc R
H2C H 0.1201 0.1747 0.2534 0.07 Uiso 1 1 calc R
C3 C 0.2225(3) 0.2524(2) 0.43975(11) 0.0421(5) Uani 1 1 d .
H3A H 0.2047 0.2111 0.4761 0.063 Uiso 1 1 calc R
H3B H 0.1641 0.3179 0.4375 0.063 Uiso 1 1 calc R
H3C H 0.3294 0.2851 0.4458 0.063 Uiso 1 1 calc R
C4 C -0.0360(2) 0.0735(2) 0.35649(12) 0.0465(6) Uani 1 1 d .
H4A H -0.0695 0.0185 0.3157 0.07 Uiso 1 1 calc R
H4B H -0.0986 0.1363 0.3576 0.07 Uiso 1 1 calc R
H4C H -0.0446 0.0289 0.3926 0.07 Uiso 1 1 calc R
C5 C 0.1874(3) -0.0694(2) 0.47391(11) 0.0493(6) Uani 1 1 d .
H5A H 0.2789 -0.0347 0.5056 0.074 Uiso 1 1 calc R
H5B H 0.1431 -0.1454 0.4854 0.074 Uiso 1 1 calc R
H5C H 0.1155 -0.0134 0.4736 0.074 Uiso 1 1 calc R
C6 C 0.0713(3) -0.2001(2) 0.33690(14) 0.0612(8) Uani 1 1 d .
H6A H -0.0224 -0.1732 0.3432 0.092 Uiso 1 1 calc R
H6B H 0.0697 -0.2822 0.3467 0.092 Uiso 1 1 calc R
H6C H 0.0816 -0.1986 0.292 0.092 Uiso 1 1 calc R
C7 C 0.3918(3) -0.1857(2) 0.39900(16) 0.0654(9) Uani 1 1 d .
H7A H 0.4187 -0.2027 0.3567 0.098 Uiso 1 1 calc R
H7B H 0.3605 -0.2615 0.4141 0.098 Uiso 1 1 calc R
H7C H 0.4788 -0.1392 0.4298 0.098 Uiso 1 1 calc R
Ge1 Ge 0.48462(2) 0.065174(16) 0.351457(9) 0.01943(6) Uani 1 1 d .
O11 O 0.48775(13) 0.22550(10) 0.33923(6) 0.0209(3) Uani 1 1 d .
C12 C 0.58243(19) 0.27202(15) 0.30243(8) 0.0190(3) Uani 1 1 d .
C13 C 0.69894(19) 0.37002(15) 0.32773(8) 0.0196(4) Uani 1 1 d .
C14 C 0.7880(2) 0.41179(15) 0.28519(8) 0.0212(4) Uani 1 1 d .
H14 H 0.8676 0.4771 0.3017 0.025 Uiso 1 1 calc R
C15 C 0.7665(2) 0.36309(15) 0.22016(8) 0.0219(4) Uani 1 1 d .
C16 C 0.6502(2) 0.26720(15) 0.19729(8) 0.0219(4) Uani 1 1 d .
H16 H 0.6324 0.2319 0.1533 0.026 Uiso 1 1 calc R
C17 C 0.55890(19) 0.22143(15) 0.23725(8) 0.0198(4) Uani 1 1 d .
C18 C 0.7260(2) 0.43086(16) 0.39841(8) 0.0242(4) Uani 1 1 d .
C19 C 0.8578(2) 0.53619(18) 0.41426(10) 0.0356(5) Uani 1 1 d .
H19A H 0.949 0.5072 0.4059 0.053 Uiso 1 1 calc R
H19B H 0.8727 0.571 0.4598 0.053 Uiso 1 1 calc R
H19C H 0.8356 0.5976 0.3872 0.053 Uiso 1 1 calc R
C20 C 0.5849(2) 0.48071(17) 0.41141(10) 0.0318(4) Uani 1 1 d .
H20A H 0.5669 0.5437 0.3849 0.048 Uiso 1 1 calc R
H20B H 0.5999 0.5144 0.4571 0.048 Uiso 1 1 calc R
H20C H 0.4983 0.4157 0.4005 0.048 Uiso 1 1 calc R
C21 C 0.7639(2) 0.34114(18) 0.44460(9) 0.0344(5) Uani 1 1 d .
H21A H 0.6802 0.2741 0.4373 0.052 Uiso 1 1 calc R
H21B H 0.7811 0.3814 0.4893 0.052 Uiso 1 1 calc R
H21C H 0.8546 0.3107 0.4367 0.052 Uiso 1 1 calc R
C22 C 0.8623(2) 0.41329(16) 0.17382(9) 0.0251(4) Uani 1 1 d .
C23 C 0.9318(2) 0.31247(18) 0.14132(9) 0.0296(4) Uani 1 1 d .
H23A H 0.9872 0.3438 0.1099 0.044 Uiso 1 1 calc R
H23B H 0.852 0.2464 0.1192 0.044 Uiso 1 1 calc R
H23C H 1.0004 0.283 0.1742 0.044 Uiso 1 1 calc R
C24 C 0.9871(3) 0.51513(19) 0.20843(11) 0.0416(5) Uani 1 1 d .
H24A H 0.9435 0.5797 0.2291 0.062 Uiso 1 1 calc R
H24B H 1.0431 0.5462 0.1772 0.062 Uiso 1 1 calc R
H24C H 1.0549 0.4851 0.2413 0.062 Uiso 1 1 calc R
C25 C 0.7612(2) 0.4617(2) 0.12095(10) 0.0364(5) Uani 1 1 d .
H25A H 0.7092 0.5212 0.141 0.055 Uiso 1 1 calc R
H25B H 0.6872 0.3953 0.0948 0.055 Uiso 1 1 calc R
H25C H 0.8226 0.4995 0.0933 0.055 Uiso 1 1 calc R
C26 C 0.4301(2) 0.11973(15) 0.21025(8) 0.0207(4) Uani 1 1 d .
H26A H 0.3356 0.1463 0.2174 0.025 Uiso 1 1 calc R
H26B H 0.4231 0.1005 0.1631 0.025 Uiso 1 1 calc R
N31 N 0.44583(15) 0.00879(12) 0.23987(7) 0.0188(3) Uani 1 1 d .
C32 C 0.30495(19) -0.08059(16) 0.21989(9) 0.0230(4) Uani 1 1 d .
H32A H 0.2292 -0.0502 0.2424 0.028 Uiso 1 1 calc R
H32B H 0.325 -0.1556 0.2363 0.028 Uiso 1 1 calc R
C33 C 0.2340(2) -0.11353(17) 0.14899(9) 0.0267(4) Uani 1 1 d .
H33A H 0.1331 -0.1614 0.1447 0.032 Uiso 1 1 calc R
H33B H 0.2214 -0.039 0.1306 0.032 Uiso 1 1 calc R
O34 O 0.31914(15) -0.18003(13) 0.11276(6) 0.0318(3) Uani 1 1 d .
C35 C 0.2364(2) -0.2255(2) 0.04798(9) 0.0345(5) Uani 1 1 d .
H35A H 0.2985 -0.2043 0.0162 0.041 Uiso 1 1 calc R
H35B H 0.1445 -0.1892 0.0395 0.041 Uiso 1 1 calc R
C36 C 0.1955(2) -0.3593(2) 0.04150(10) 0.0353(5) Uani 1 1 d .
H36A H 0.1417 -0.3819 0.0758 0.042 Uiso 1 1 calc R
H36B H 0.1306 -0.3924 -0.001 0.042 Uiso 1 1 calc R
O37 O 0.33503(15) -0.40360(12) 0.04779(6) 0.0317(3) Uani 1 1 d .
C38 C 0.3288(3) -0.52868(19) 0.05236(11) 0.0424(5) Uani 1 1 d .
H38A H 0.4153 -0.5572 0.0373 0.051 Uiso 1 1 calc R
H38B H 0.2359 -0.575 0.0242 0.051 Uiso 1 1 calc R
C39 C 0.3316(2) -0.54973(19) 0.12085(11) 0.0403(5) Uani 1 1 d .
H39A H 0.2338 -0.5423 0.1329 0.048 Uiso 1 1 calc R
H39B H 0.3539 -0.6309 0.1264 0.048 Uiso 1 1 calc R
O40 O 0.44705(14) -0.45969(11) 0.15951(6) 0.0295(3) Uani 1 1 d .
C41 C 0.4603(2) -0.45649(17) 0.22728(10) 0.0305(4) Uani 1 1 d .
H41A H 0.4922 -0.5307 0.2407 0.037 Uiso 1 1 calc R
H41B H 0.3633 -0.4485 0.2401 0.037 Uiso 1 1 calc R
C42 C 0.5762(2) -0.34924(16) 0.25731(9) 0.0284(4) Uani 1 1 d .
H42A H 0.5838 -0.3354 0.3047 0.034 Uiso 1 1 calc R
H42B H 0.6754 -0.3614 0.2482 0.034 Uiso 1 1 calc R
O43 O 0.52926(13) -0.24907(10) 0.22950(6) 0.0237(3) Uani 1 1 d .
C44 C 0.6293(2) -0.13883(16) 0.25645(9) 0.0245(4) Uani 1 1 d .
H44A H 0.7324 -0.1476 0.2514 0.029 Uiso 1 1 calc R
H44B H 0.6296 -0.1209 0.3031 0.029 Uiso 1 1 calc R
C45 C 0.58198(19) -0.03634(15) 0.22335(9) 0.0222(4) Uani 1 1 d .
H45A H 0.6668 0.0315 0.234 0.027 Uiso 1 1 calc R
H45B H 0.5631 -0.0624 0.1761 0.027 Uiso 1 1 calc R
S1 S 0.79236(5) -0.18318(4) 0.09523(3) 0.03160(12) Uani 1 1 d .
Li51 Li 0.4725(3) -0.2963(3) 0.12970(15) 0.0259(7) Uani 1 1 d .
O52 O 0.64854(16) -0.24678(13) 0.09935(8) 0.0427(4) Uani 1 1 d .
O53 O 0.86726(18) -0.10448(17) 0.15277(9) 0.0609(5) Uani 1 1 d .
C55 C 0.7423(4) -0.0829(3) 0.03833(18) 0.0737(10) Uani 1 1 d .
F56 F 0.6690(3) -0.1434(3) -0.01778(10) 0.1297(10) Uani 1 1 d .
F57 F 0.8655(3) -0.01424(19) 0.02973(14) 0.1365(11) Uani 1 1 d .
F58 F 0.6553(2) -0.00843(17) 0.06035(10) 0.0973(7) Uani 1 1 d .
O54 O 0.88331(16) -0.25484(13) 0.06405(8) 0.0413(4) Uani 1 1 d .

loop_
_atom_site_aniso_label
_atom_site_aniso_U_11
_atom_site_aniso_U_22
_atom_site_aniso_U_33
_atom_site_aniso_U_23
_atom_site_aniso_U_13
_atom_site_aniso_U_12
Si1 0.0240(3) 0.0279(3) 0.0255(3) 0.0007(2) 0.0060(2) 0.0064(2)
Si2 0.0382(3) 0.0232(3) 0.0422(3) 0.0098(2) 0.0205(3) 0.0022(2)
N1 0.0220(8) 0.0208(7) 0.0231(8) 0.0024(6) 0.0075(6) 0.0006(6)
C2 0.0486(14) 0.0590(15) 0.0465(14) 0.0226(12) 0.0160(11) 0.0340(12)
C3 0.0469(13) 0.0364(12) 0.0412(13) -0.0083(10) 0.0122(10) 0.0086(10)
C4 0.0270(11) 0.0534(15) 0.0570(15) -0.0001(12) 0.0076(10) 0.0076(10)
C5 0.0621(16) 0.0514(14) 0.0443(14) 0.0239(12) 0.0243(12) 0.0109(13)
C6 0.0756(19) 0.0354(13) 0.0659(18) -0.0031(12) 0.0287(15) -0.0225(13)
C7 0.0713(19) 0.0397(14) 0.111(2) 0.0440(15) 0.0508(18) 0.0264(14)
Ge1 0.01997(10) 0.01854(10) 0.01931(10) 0.00313(7) 0.00365(7) 0.00174(7)
O11 0.0256(6) 0.0170(6) 0.0200(6) 0.0014(5) 0.0091(5) -0.0011(5)
C12 0.0243(9) 0.0162(8) 0.0179(8) 0.0038(7) 0.0065(7) 0.0038(7)
C13 0.0253(9) 0.0160(8) 0.0180(8) 0.0020(7) 0.0056(7) 0.0033(7)
C14 0.0225(9) 0.0167(8) 0.0228(9) 0.0017(7) 0.0045(7) -0.0005(7)
C15 0.0265(9) 0.0203(9) 0.0217(9) 0.0057(7) 0.0089(7) 0.0063(7)
C16 0.0297(10) 0.0207(9) 0.0154(8) 0.0005(7) 0.0049(7) 0.0054(8)
C17 0.0238(9) 0.0166(8) 0.0188(9) 0.0021(7) 0.0041(7) 0.0037(7)
C18 0.0309(10) 0.0213(9) 0.0179(9) -0.0013(7) 0.0067(7) -0.0028(8)
C19 0.0424(12) 0.0338(11) 0.0230(10) -0.0073(8) 0.0092(9) -0.0126(9)
C20 0.0429(12) 0.0242(10) 0.0283(10) -0.0031(8) 0.0154(9) 0.0015(9)
C21 0.0454(13) 0.0343(11) 0.0193(10) 0.0030(8) 0.0015(9) -0.0008(10)
C22 0.0301(10) 0.0252(9) 0.0232(9) 0.0045(8) 0.0128(8) 0.0052(8)
C23 0.0323(11) 0.0332(11) 0.0278(10) 0.0063(8) 0.0127(8) 0.0107(9)
C24 0.0482(13) 0.0358(12) 0.0418(13) 0.0011(10) 0.0271(11) -0.0083(10)
C25 0.0479(13) 0.0417(12) 0.0333(11) 0.0196(10) 0.0235(10) 0.0220(10)
C26 0.0239(9) 0.0192(9) 0.0179(8) 0.0007(7) 0.0026(7) 0.0035(7)
N31 0.0174(7) 0.0147(7) 0.0230(8) 0.0001(6) 0.0038(6) 0.0006(6)
C32 0.0172(9) 0.0210(9) 0.0284(10) -0.0038(7) 0.0066(7) -0.0006(7)
C33 0.0182(9) 0.0249(10) 0.0322(10) -0.0066(8) 0.0004(7) 0.0030(7)
O34 0.0290(7) 0.0454(8) 0.0204(7) -0.0043(6) 0.0007(5) 0.0174(6)
C35 0.0331(11) 0.0502(13) 0.0204(10) 0.0009(9) 0.0021(8) 0.0154(10)
C36 0.0231(10) 0.0571(14) 0.0212(10) -0.0019(9) 0.0014(8) 0.0021(9)
O37 0.0267(7) 0.0330(8) 0.0309(8) -0.0031(6) 0.0031(6) 0.0002(6)
C38 0.0418(13) 0.0320(12) 0.0441(13) -0.0118(10) 0.0024(10) -0.0022(10)
C39 0.0360(12) 0.0253(11) 0.0529(14) -0.0032(10) 0.0059(10) -0.0065(9)
O40 0.0281(7) 0.0239(7) 0.0331(8) 0.0003(6) 0.0050(6) -0.0018(6)
C41 0.0322(11) 0.0253(10) 0.0385(11) 0.0113(9) 0.0111(9) 0.0087(8)
C42 0.0323(10) 0.0256(10) 0.0299(10) 0.0092(8) 0.0045(8) 0.0116(8)
O43 0.0235(6) 0.0179(6) 0.0282(7) 0.0048(5) 0.0007(5) 0.0034(5)
C44 0.0205(9) 0.0232(9) 0.0271(10) -0.0018(8) 0.0015(7) 0.0036(7)
C45 0.0174(8) 0.0186(9) 0.0290(10) -0.0003(7) 0.0047(7) 0.0003(7)
S1 0.0245(2) 0.0289(3) 0.0417(3) 0.0002(2) 0.0148(2) -0.0003(2)
Li51 0.0207(15) 0.0245(16) 0.0302(17) 0.0022(13) 0.0042(13) -0.0008(13)
O52 0.0258(8) 0.0379(8) 0.0670(11) 0.0086(8) 0.0205(7) -0.0004(6)
O53 0.0389(9) 0.0722(12) 0.0598(11) -0.0295(10) 0.0140(8) -0.0016(9)
C55 0.098(2) 0.0649(19) 0.087(2) 0.0384(18) 0.058(2) 0.0363(18)
F56 0.188(3) 0.177(2) 0.0519(13) 0.0400(14) 0.0236(14) 0.102(2)
F57 0.172(2) 0.0876(15) 0.212(3) 0.0887(17) 0.144(2) 0.0373(16)
F58 0.1302(17) 0.0779(12) 0.1263(17) 0.0574(12) 0.0697(14) 0.0676(12)
O54 0.0284(8) 0.0371(8) 0.0552(10) -0.0106(7) 0.0163(7) -0.0001(6)

loop_
_atom_type_symbol
_atom_type_description
_atom_type_scat_dispersion_real
_atom_type_scat_dispersion_imag
_atom_type_scat_source
C C 0.0033 0.0016 'International Tables Vol C Tables 4.2.6.8 and 6.1.1.4'
H H 0 0 'International Tables Vol C Tables 4.2.6.8 and 6.1.1.4'
N N 0.0061 0.0033 'International Tables Vol C Tables 4.2.6.8 and 6.1.1.4'
O O 0.0106 0.006 'International Tables Vol C Tables 4.2.6.8 and 6.1.1.4'
F F 0.0171 0.0103 'International Tables Vol C Tables 4.2.6.8 and 6.1.1.4'
Si Si 0.0817 0.0704 'International Tables Vol C Tables 4.2.6.8 and 6.1.1.4'
S S 0.1246 0.1234 'International Tables Vol C Tables 4.2.6.8 and 6.1.1.4'
Ge Ge 0.1547 1.8001 'International Tables Vol C Tables 4.2.6.8 and 6.1.1.4'
Li Li -0.0003 0.0001 'International Tables Vol C Tables 4.2.6.8 and 6.1.1.4'

loop_
_geom_angle_atom_site_label_1
_geom_angle_atom_site_label_2
_geom_angle_atom_site_label_3
_geom_angle
N1 Si1 C3 110.38(9)
N1 Si1 C2 115.29(8)
C3 Si1 C2 108.51(11)
N1 Si1 C4 111.60(9)
C3 Si1 C4 108.51(11)
C2 Si1 C4 102.10(11)
N1 Si2 C5 112.05(9)
N1 Si2 C7 111.13(9)
C5 Si2 C7 107.27(13)
N1 Si2 C6 112.23(10)
C5 Si2 C6 108.55(12)
C7 Si2 C6 105.26(14)
Si2 N1 Si1 119.19(8)
Si2 N1 Ge1 113.97(8)
Si1 N1 Ge1 124.89(8)
Si1 C2 H2A 109.5
Si1 C2 H2B 109.5
H2A C2 H2B 109.5
Si1 C2 H2C 109.5
H2A C2 H2C 109.5
H2B C2 H2C 109.5
Si1 C3 H3A 109.5
Si1 C3 H3B 109.5
H3A C3 H3B 109.5
Si1 C3 H3C 109.5
H3A C3 H3C 109.5
H3B C3 H3C 109.5
Si1 C4 H4A 109.5
Si1 C4 H4B 109.5
H4A C4 H4B 109.5
Si1 C4 H4C 109.5
H4A C4 H4C 109.5
H4B C4 H4C 109.5
Si2 C5 H5A 109.5
Si2 C5 H5B 109.5
H5A C5 H5B 109.5
Si2 C5 H5C 109.5
H5A C5 H5C 109.5
H5B C5 H5C 109.5
Si2 C6 H6A 109.5
Si2 C6 H6B 109.5
H6A C6 H6B 109.5
Si2 C6 H6C 109.5
H6A C6 H6C 109.5
H6B C6 H6C 109.5
Si2 C7 H7A 109.5
Si2 C7 H7B 109.5
H7A C7 H7B 109.5
Si2 C7 H7C 109.5
H7A C7 H7C 109.5
H7B C7 H7C 109.5
O11 Ge1 N1 96.23(6)
O11 Ge1 N31 89.49(5)
N1 Ge1 N31 99.04(6)
C12 O11 Ge1 118.11(10)
O11 C12 C17 118.05(15)
O11 C12 C13 121.94(15)
C17 C12 C13 119.99(15)
C14 C13 C12 117.07(15)
C14 C13 C18 121.10(15)
C12 C13 C18 121.82(15)
C15 C14 C13 123.96(16)
C15 C14 H14 118
C13 C14 H14 118
C16 C15 C14 117.00(16)
C16 C15 C22 119.97(16)
C14 C15 C22 123.01(16)
C15 C16 C17 121.62(16)
C15 C16 H16 119.2
C17 C16 H16 119.2
C16 C17 C12 120.36(16)
C16 C17 C26 120.22(15)
C12 C17 C26 119.38(15)
C21 C18 C19 106.93(16)
C21 C18 C13 110.60(14)
C19 C18 C13 112.14(15)
C21 C18 C20 109.74(15)
C19 C18 C20 107.68(16)
C13 C18 C20 109.67(15)
C18 C19 H19A 109.5
C18 C19 H19B 109.5
H19A C19 H19B 109.5
C18 C19 H19C 109.5
H19A C19 H19C 109.5
H19B C19 H19C 109.5
C18 C20 H20A 109.5
C18 C20 H20B 109.5
H20A C20 H20B 109.5
C18 C20 H20C 109.5
H20A C20 H20C 109.5
H20B C20 H20C 109.5
C18 C21 H21A 109.5
C18 C21 H21B 109.5
H21A C21 H21B 109.5
C18 C21 H21C 109.5
H21A C21 H21C 109.5
H21B C21 H21C 109.5
C24 C22 C25 108.31(17)
C24 C22 C23 109.12(16)
C25 C22 C23 108.35(15)
C24 C22 C15 112.02(15)
C25 C22 C15 109.00(15)
C23 C22 C15 109.96(15)
C22 C23 H23A 109.5
C22 C23 H23B 109.5
H23A C23 H23B 109.5
C22 C23 H23C 109.5
H23A C23 H23C 109.5
H23B C23 H23C 109.5
C22 C24 H24A 109.5
C22 C24 H24B 109.5
H24A C24 H24B 109.5
C22 C24 H24C 109.5
H24A C24 H24C 109.5
H24B C24 H24C 109.5
C22 C25 H25A 109.5
C22 C25 H25B 109.5
H25A C25 H25B 109.5
C22 C25 H25C 109.5
H25A C25 H25C 109.5
H25B C25 H25C 109.5
N31 C26 C17 113.14(13)
N31 C26 H26A 109
C17 C26 H26A 109
N31 C26 H26B 109
C17 C26 H26B 109
H26A C26 H26B 107.8
C32 N31 C26 110.69(13)
C32 N31 C45 114.30(13)
C26 N31 C45 108.15(13)
C32 N31 Ge1 107.69(10)
C26 N31 Ge1 106.83(10)
C45 N31 Ge1 108.91(10)
N31 C32 C33 119.29(15)
N31 C32 H32A 107.5
C33 C32 H32A 107.5
N31 C32 H32B 107.5
C33 C32 H32B 107.5
H32A C32 H32B 107
O34 C33 C32 113.45(14)
O34 C33 H33A 108.9
C32 C33 H33A 108.9
O34 C33 H33B 108.9
C32 C33 H33B 108.9
H33A C33 H33B 107.7
C33 O34 C35 111.32(13)
C33 O34 Li51 137.33(14)
C35 O34 Li51 104.09(14)
O34 C35 C36 108.72(16)
O34 C35 H35A 109.9
C36 C35 H35A 109.9
O34 C35 H35B 109.9
C36 C35 H35B 109.9
H35A C35 H35B 108.3
O37 C36 C35 105.46(16)
O37 C36 H36A 110.6
C35 C36 H36A 110.6
O37 C36 H36B 110.6
C35 C36 H36B 110.6
H36A C36 H36B 108.8
C38 O37 C36 116.60(16)
C38 O37 Li51 111.30(14)
C36 O37 Li51 104.83(14)
O37 C38 C39 110.55(17)
O37 C38 H38A 109.5
C39 C38 H38A 109.5
O37 C38 H38B 109.5
C39 C38 H38B 109.5
H38A C38 H38B 108.1
O40 C39 C38 105.72(17)
O40 C39 H39A 110.6
C38 C39 H39A 110.6
O40 C39 H39B 110.6
C38 C39 H39B 110.6
H39A C39 H39B 108.7
C41 O40 C39 115.08(15)
C41 O40 Li51 115.06(14)
C39 O40 Li51 116.53(15)
O40 C41 C42 105.46(15)
O40 C41 H41A 110.6
C42 C41 H41A 110.6
O40 C41 H41B 110.6
C42 C41 H41B 110.6
H41A C41 H41B 108.8
O43 C42 C41 106.68(15)
O43 C42 H42A 110.4
C41 C42 H42A 110.4
O43 C42 H42B 110.4
C41 C42 H42B 110.4
H42A C42 H42B 108.6
C42 O43 C44 112.06(13)
C42 O43 Li51 108.90(13)
C44 O43 Li51 119.03(13)
O43 C44 C45 110.76(14)
O43 C44 H44A 109.5
C45 C44 H44A 109.5
O43 C44 H44B 109.5
C45 C44 H44B 109.5
H44A C44 H44B 108.1
N31 C45 C44 116.18(14)
N31 C45 H45A 108.2
C44 C45 H45A 108.2
N31 C45 H45B 108.2
C44 C45 H45B 108.2
H45A C45 H45B 107.4
O53 S1 O54 116.08(10)
O53 S1 O52 114.10(10)
O54 S1 O52 114.59(9)
O53 S1 C55 103.99(15)
O54 S1 C55 103.40(12)
O52 S1 C55 102.28(13)
O52 Li51 O40 117.83(16)
O52 Li51 O43 105.45(15)
O40 Li51 O43 78.32(12)
O52 Li51 O34 111.25(16)
O40 Li51 O34 130.15(16)
O43 Li51 O34 97.17(14)
O52 Li51 O37 102.34(16)
O40 Li51 O37 78.46(12)
O43 Li51 O37 149.81(17)
O34 Li51 O37 83.41(12)
S1 O52 Li51 161.68(15)
F56 C55 F57 109.2(3)
F56 C55 F58 108.2(3)
F57 C55 F58 107.0(3)
F56 C55 S1 111.1(2)
F57 C55 S1 110.1(3)
F58 C55 S1 111.2(2)

loop_
_geom_bond_atom_site_label_1
_geom_bond_atom_site_label_2
_geom_bond_distance
Si1 N1 1.7526(15)
Si1 C3 1.862(2)
Si1 C2 1.870(2)
Si1 C4 1.873(2)
Si2 N1 1.7467(15)
Si2 C5 1.869(2)
Si2 C7 1.873(2)
Si2 C6 1.879(3)
N1 Ge1 1.9016(14)
C2 H2A 0.98
C2 H2B 0.98
C2 H2C 0.98
C3 H3A 0.98
C3 H3B 0.98
C3 H3C 0.98
C4 H4A 0.98
C4 H4B 0.98
C4 H4C 0.98
C5 H5A 0.98
C5 H5B 0.98
C5 H5C 0.98
C6 H6A 0.98
C6 H6B 0.98
C6 H6C 0.98
C7 H7A 0.98
C7 H7B 0.98
C7 H7C 0.98
Ge1 O11 1.8712(11)
Ge1 N31 2.3350(14)
O11 C12 1.365(2)
C12 C17 1.403(2)
C12 C13 1.411(2)
C13 C14 1.405(2)
C13 C18 1.540(2)
C14 C15 1.396(2)
C14 H14 0.95
C15 C16 1.388(3)
C15 C22 1.543(2)
C16 C17 1.392(2)
C16 H16 0.95
C17 C26 1.510(2)
C18 C21 1.535(3)
C18 C19 1.537(3)
C18 C20 1.542(3)
C19 H19A 0.98
C19 H19B 0.98
C19 H19C 0.98
C20 H20A 0.98
C20 H20B 0.98
C20 H20C 0.98
C21 H21A 0.98
C21 H21B 0.98
C21 H21C 0.98
C22 C24 1.522(3)
C22 C25 1.538(3)
C22 C23 1.540(2)
C23 H23A 0.98
C23 H23B 0.98
C23 H23C 0.98
C24 H24A 0.98
C24 H24B 0.98
C24 H24C 0.98
C25 H25A 0.98
C25 H25B 0.98
C25 H25C 0.98
C26 N31 1.492(2)
C26 H26A 0.99
C26 H26B 0.99
N31 C32 1.489(2)
N31 C45 1.499(2)
C32 C33 1.514(3)
C32 H32A 0.99
C32 H32B 0.99
C33 O34 1.421(2)
C33 H33A 0.99
C33 H33B 0.99
O34 C35 1.447(2)
O34 Li51 2.081(3)
C35 C36 1.499(3)
C35 H35A 0.99
C35 H35B 0.99
C36 O37 1.434(2)
C36 H36A 0.99
C36 H36B 0.99
O37 C38 1.432(3)
O37 Li51 2.096(3)
C38 C39 1.504(3)
C38 H38A 0.99
C38 H38B 0.99
C39 O40 1.425(2)
C39 H39A 0.99
C39 H39B 0.99
O40 C41 1.423(2)
O40 Li51 2.033(3)
C41 C42 1.495(3)
C41 H41A 0.99
C41 H41B 0.99
C42 O43 1.432(2)
C42 H42A 0.99
C42 H42B 0.99
O43 C44 1.435(2)
O43 Li51 2.081(3)
C44 C45 1.511(2)
C44 H44A 0.99
C44 H44B 0.99
C45 H45A 0.99
C45 H45B 0.99
S1 O53 1.4271(17)
S1 O54 1.4360(14)
S1 O52 1.4367(14)
S1 C55 1.810(3)
Li51 O52 1.885(3)
C55 F56 1.319(4)
C55 F57 1.336(4)
C55 F58 1.343(3)

loop_
_geom_torsion_atom_site_label_1
_geom_torsion_atom_site_label_2
_geom_torsion_atom_site_label_3
_geom_torsion_atom_site_label_4
_geom_torsion
C5 Si2 N1 Si1 -50.06(14)
C7 Si2 N1 Si1 -170.05(13)
C6 Si2 N1 Si1 72.38(14)
C5 Si2 N1 Ge1 114.82(11)
C7 Si2 N1 Ge1 -5.17(15)
C6 Si2 N1 Ge1 -122.74(12)
C3 Si1 N1 Si2 91.20(12)
C2 Si1 N1 Si2 -145.43(12)
C4 Si1 N1 Si2 -29.55(14)
C3 Si1 N1 Ge1 -71.90(13)
C2 Si1 N1 Ge1 51.47(14)
C4 Si1 N1 Ge1 167.34(11)
Si2 N1 Ge1 O11 -167.36(8)
Si1 N1 Ge1 O11 -3.48(10)
Si2 N1 Ge1 N31 102.16(8)
Si1 N1 Ge1 N31 -93.96(10)
N1 Ge1 O11 C12 -151.46(12)
N31 Ge1 O11 C12 -52.42(12)
Ge1 O11 C12 C17 62.94(17)
Ge1 O11 C12 C13 -118.63(14)
O11 C12 C13 C14 -178.96(15)
C17 C12 C13 C14 -0.6(2)
O11 C12 C13 C18 -0.3(2)
C17 C12 C13 C18 178.15(15)
C12 C13 C14 C15 0.7(2)
C18 C13 C14 C15 -177.98(15)
C13 C14 C15 C16 -0.4(3)
C13 C14 C15 C22 177.84(16)
C14 C15 C16 C17 0.0(2)
C22 C15 C16 C17 -178.37(15)
C15 C16 C17 C12 0.2(3)
C15 C16 C17 C26 177.94(15)
O11 C12 C17 C16 178.60(15)
C13 C12 C17 C16 0.1(2)
O11 C12 C17 C26 0.8(2)
C13 C12 C17 C26 -177.66(15)
C14 C13 C18 C21 -119.89(18)
C12 C13 C18 C21 61.5(2)
C14 C13 C18 C19 -0.6(2)
C12 C13 C18 C19 -179.29(16)
C14 C13 C18 C20 118.94(18)
C12 C13 C18 C20 -59.7(2)
C16 C15 C22 C24 -178.06(17)
C14 C15 C22 C24 3.7(2)
C16 C15 C22 C25 62.1(2)
C14 C15 C22 C25 -116.14(19)
C16 C15 C22 C23 -56.5(2)
C14 C15 C22 C23 125.22(18)
C16 C17 C26 N31 117.68(17)
C12 C17 C26 N31 -64.5(2)
C17 C26 N31 C32 170.33(14)
C17 C26 N31 C45 -63.74(18)
C17 C26 N31 Ge1 53.35(15)
O11 Ge1 N31 C32 -122.98(10)
N1 Ge1 N31 C32 -26.75(11)
O11 Ge1 N31 C26 -4.04(10)
N1 Ge1 N31 C26 92.19(11)
O11 Ge1 N31 C45 112.56(10)
N1 Ge1 N31 C45 -151.22(10)
C26 N31 C32 C33 50.72(19)
C45 N31 C32 C33 -71.68(19)
Ge1 N31 C32 C33 167.17(12)
N31 C32 C33 O34 69.0(2)
C32 C33 O34 C35 170.92(16)
C32 C33 O34 Li51 26.9(3)
C33 O34 C35 C36 -110.44(17)
Li51 O34 C35 C36 45.31(19)
O34 C35 C36 O37 -65.56(19)
C35 C36 O37 C38 171.56(16)
C35 C36 O37 Li51 47.99(18)
C36 O37 C38 C39 -84.2(2)
Li51 O37 C38 C39 35.9(2)
O37 C38 C39 O40 -45.5(2)
C38 C39 O40 C41 174.69(16)
C38 C39 O40 Li51 35.5(2)
C39 O40 C41 C42 -174.61(15)
Li51 O40 C41 C42 -34.87(19)
O40 C41 C42 O43 53.63(18)
C41 C42 O43 C44 177.77(15)
C41 C42 O43 Li51 -48.43(18)
C42 O43 C44 C45 176.58(14)
Li51 O43 C44 C45 47.93(19)
C32 N31 C45 C44 -64.20(19)
C26 N31 C45 C44 172.02(14)
Ge1 N31 C45 C44 56.27(16)
O43 C44 C45 N31 73.75(19)
C41 O40 Li51 O52 109.00(19)
C39 O40 Li51 O52 -111.9(2)
C41 O40 Li51 O43 7.55(16)
C39 O40 Li51 O43 146.69(15)
C41 O40 Li51 O34 -82.0(2)
C39 O40 Li51 O34 57.1(3)
C41 O40 Li51 O37 -153.02(13)
C39 O40 Li51 O37 -13.88(17)
C42 O43 Li51 O52 -92.73(17)
C44 O43 Li51 O52 37.4(2)
C42 O43 Li51 O40 23.21(14)
C44 O43 Li51 O40 153.30(12)
C42 O43 Li51 O34 152.83(13)
C44 O43 Li51 O34 -77.08(16)
C42 O43 Li51 O37 63.6(4)
C44 O43 Li51 O37 -166.3(3)
C33 O34 Li51 O52 -127.9(2)
C35 O34 Li51 O52 86.47(19)
C33 O34 Li51 O40 62.5(3)
C35 O34 Li51 O40 -83.1(2)
C33 O34 Li51 O43 -18.2(3)
C35 O34 Li51 O43 -163.84(14)
C33 O34 Li51 O37 131.39(19)
C35 O34 Li51 O37 -14.25(15)
C38 O37 Li51 O52 103.41(17)
C36 O37 Li51 O52 -129.69(15)
C38 O37 Li51 O40 -12.89(16)
C36 O37 Li51 O40 114.01(14)
C38 O37 Li51 O43 -53.3(4)
C36 O37 Li51 O43 73.6(3)
C38 O37 Li51 O34 -146.21(14)
C36 O37 Li51 O34 -19.31(15)
O53 S1 O52 Li51 8.6(5)
O54 S1 O52 Li51 145.9(4)
C55 S1 O52 Li51 -103.0(5)
O40 Li51 O52 S1 -109.5(4)
O43 Li51 O52 S1 -24.8(5)
O34 Li51 O52 S1 79.5(5)
O37 Li51 O52 S1 167.1(4)
O53 S1 C55 F56 -179.0(2)
O54 S1 C55 F56 59.3(2)
O52 S1 C55 F56 -60.0(2)
O53 S1 C55 F57 59.9(2)
O54 S1 C55 F57 -61.8(3)
O52 S1 C55 F57 178.9(2)
O53 S1 C55 F58 -58.5(3)
O54 S1 C55 F58 179.9(2)
O52 S1 C55 F58 60.5(3)
